data_2220989
loop_
_publ_author_name
'Arshad, Muhammad Nadeem'
'Tahir, M. Nawaz'
'Khan, Islam Ullah'
'Shafiq, Muhammad'
'Waheed, Abdul'

_publ_section_title
;
 4-Amino-3-bromobenzoic acid
;
_journal_coeditor_code BQ2123
_journal_issue 3
_journal_name_full 'Acta Crystallographica Section E'
_journal_page_first o640
_journal_paper_doi 10.1107/S1600536809006825
_journal_volume 65
_journal_year 2009
_chemical_formula_iupac 'C7 H6 Br N O2'
_chemical_formula_moiety 'C7 H6 Br N O2'
_chemical_formula_sum 'C7 H6 Br N O2'
_chemical_formula_weight 216.04
_chemical_name_systematic
;
4-Amino-3-bromobenzoic acid
;
_space_group_IT_number 33
_symmetry_cell_setting orthorhombic
_symmetry_space_group_name_Hall 'P 2c -2n'
_symmetry_space_group_name_H-M 'P n a 21'
_atom_sites_solution_hydrogens geom
_atom_sites_solution_primary direct
_atom_sites_solution_secondary difmap
_audit_creation_method SHELXL-97
_cell_angle_alpha 90
_cell_angle_beta 90
_cell_angle_gamma 90
_cell_formula_units_Z 8
_cell_length_a 24.3968(11)
_cell_length_b 4.8388(2)
_cell_length_c 12.8040(5)
_cell_measurement_reflns_used 3169
_cell_measurement_temperature 296(2)
_cell_measurement_theta_max 28.72
_cell_measurement_theta_min 1.67
_cell_volume 1511.53(11)
_computing_cell_refinement 'SAINT (Bruker, 2007)'
_computing_data_collection 'APEX2 (Bruker, 2007)'
_computing_data_reduction 'SAINT (Bruker, 2007)'
_computing_molecular_graphics 'ORTEP-3 for Windows (Farrugia, 1997) and PLATON (Spek, 2009)'
_computing_publication_material 'WinGX (Farrugia, 1999) and PLATON (Spek, 2009)'
_computing_structure_refinement 'SHELXL97 (Sheldrick, 2008)'
_computing_structure_solution 'SHELXS97 (Sheldrick, 2008)'
_diffrn_ambient_temperature 296(2)
_diffrn_detector_area_resol_mean 7.40
_diffrn_measured_fraction_theta_full 0.999
_diffrn_measured_fraction_theta_max 0.999
_diffrn_measurement_device_type 'Bruker Kappa APEXII CCD'
_diffrn_measurement_method \w
_diffrn_radiation_monochromator graphite
_diffrn_radiation_source 'fine-focus sealed tube'
_diffrn_radiation_type MoK\a
_diffrn_radiation_wavelength 0.71073
_diffrn_reflns_av_R_equivalents 0.0266
_diffrn_reflns_av_sigmaI/netI 0.0526
_diffrn_reflns_limit_h_max 33
_diffrn_reflns_limit_h_min -32
_diffrn_reflns_limit_k_max 5
_diffrn_reflns_limit_k_min -6
_diffrn_reflns_limit_l_max 17
_diffrn_reflns_limit_l_min -17
_diffrn_reflns_number 9922
_diffrn_reflns_theta_full 28.72
_diffrn_reflns_theta_max 28.72
_diffrn_reflns_theta_min 1.67
_diffrn_standards_number 0
_exptl_absorpt_coefficient_mu 5.382
_exptl_absorpt_correction_T_max 0.469
_exptl_absorpt_correction_T_min 0.375
_exptl_absorpt_correction_type multi-scan
_exptl_absorpt_process_details '(SADABS; Bruker, 2005)'
_exptl_crystal_colour colorless
_exptl_crystal_density_diffrn 1.899
_exptl_crystal_density_method 'not measured'
_exptl_crystal_description prismatic
_exptl_crystal_F_000 848
_exptl_crystal_size_max 0.22
_exptl_crystal_size_mid 0.16
_exptl_crystal_size_min 0.14
_refine_diff_density_max 0.439
_refine_diff_density_min -0.492
_refine_ls_abs_structure_details 'Flack (1983), 1857 Friedel pairs'
_refine_ls_abs_structure_Flack 0.012(9)
_refine_ls_extinction_method none
_refine_ls_goodness_of_fit_ref 1.001
_refine_ls_hydrogen_treatment mixed
_refine_ls_matrix_type full
_refine_ls_number_parameters 214
_refine_ls_number_reflns 3908
_refine_ls_number_restraints 1
_refine_ls_restrained_S_all 1.001
_refine_ls_R_factor_all 0.0448
_refine_ls_R_factor_gt 0.0298
_refine_ls_shift/su_max 0.000
_refine_ls_shift/su_mean 0.000
_refine_ls_structure_factor_coef Fsqd
_refine_ls_weighting_details 'calc w=1/[\s^2^(Fo^2^)+(0.0107P)^2^] where P=(Fo^2^+2Fc^2^)/3'
_refine_ls_weighting_scheme calc
_refine_ls_wR_factor_gt 0.0560
_refine_ls_wR_factor_ref 0.0594
_reflns_number_gt 3169
_reflns_number_total 3908
_reflns_threshold_expression I>2\s(I)
_cod_data_source_file bq2123.cif
_cod_data_source_block I
_cod_database_code 2220989
_cod_database_fobs_code 2220989

loop_
_symmetry_equiv_pos_site_id
_symmetry_equiv_pos_as_xyz
1 x,y,z
2 -x,-y,1/2+z
3 1/2-x,1/2+y,1/2+z
4 1/2+x,1/2-y,z

loop_
_atom_site_type_symbol
_atom_site_label
_atom_site_fract_x
_atom_site_fract_y
_atom_site_fract_z
_atom_site_U_iso_or_equiv
_atom_site_adp_type
_atom_site_calc_flag
_atom_site_refinement_flags
_atom_site_occupancy
_atom_site_disorder_assembly
_atom_site_disorder_group
Br Br1 0.320114(15) -0.05594(7) 0.25848(2) 0.03957(10) Uani d . 1 . .
O O1 0.14368(11) 0.8516(5) 0.40595(16) 0.0440(6) Uani d . 1 . .
H H1 0.1288 0.9846 0.3781 0.053 Uiso calc R 1 . .
O O2 0.16062(9) 0.7357(4) 0.24087(17) 0.0350(5) Uani d . 1 . .
N N1 0.33671(15) 0.0202(8) 0.4953(3) 0.0510(10) Uani d . 1 . .
H H1A 0.3479(16) -0.127(8) 0.455(3) 0.061 Uiso d . 1 . .
H H1B 0.3387(19) 0.004(8) 0.560(4) 0.061 Uiso d . 1 . .
C C1 0.21062(12) 0.5149(6) 0.3765(3) 0.0302(6) Uani d . 1 . .
C C2 0.23965(12) 0.3438(6) 0.3108(2) 0.0288(7) Uani d . 1 . .
H H2 0.2318 0.3416 0.2397 0.035 Uiso calc R 1 . .
C C3 0.28043(13) 0.1752(6) 0.3501(2) 0.0275(7) Uani d . 1 . .
C C4 0.29402(14) 0.1757(7) 0.4569(3) 0.0339(8) Uani d . 1 . .
C C5 0.26337(14) 0.3430(8) 0.5214(3) 0.0428(9) Uani d . 1 . .
H H5 0.2702 0.3409 0.5928 0.051 Uiso calc R 1 . .
C C6 0.22328(15) 0.5119(7) 0.4833(3) 0.0416(9) Uani d . 1 . .
H H6 0.2041 0.6265 0.5287 0.050 Uiso calc R 1 . .
C C7 0.16965(14) 0.7060(7) 0.3350(3) 0.0312(8) Uani d . 1 . .
Br Br2 0.068709(14) -0.02802(6) 0.87184(3) 0.03738(9) Uani d . 1 . .
O O3 -0.09440(11) 0.8621(5) 0.66215(19) 0.0441(6) Uani d . 1 . .
H H3 -0.1136 0.9859 0.6862 0.053 Uiso calc R 1 . .
O O4 -0.08170(10) 0.7685(5) 0.83152(18) 0.0400(6) Uani d . 1 . .
N N2 0.09823(15) -0.0184(7) 0.6365(3) 0.0468(9) Uani d . 1 . .
H H2A 0.1139(15) -0.152(7) 0.687(3) 0.056 Uiso d . 1 . .
H H2B 0.1093(17) -0.052(8) 0.580(4) 0.056 Uiso d . 1 . .
C C8 -0.02918(14) 0.5234(6) 0.7088(3) 0.0284(7) Uani d . 1 . .
C C9 -0.00474(13) 0.3632(6) 0.7867(2) 0.0281(7) Uani d . 1 . .
H H9 -0.0167 0.3786 0.8554 0.034 Uiso calc R 1 . .
C C10 0.03682(12) 0.1830(6) 0.7625(3) 0.0286(6) Uani d . 1 . .
C C11 0.05602(13) 0.1496(7) 0.6603(3) 0.0305(7) Uani d . 1 . .
C C12 0.03023(14) 0.3106(8) 0.5824(2) 0.0400(8) Uani d . 1 . .
H H12 0.0416 0.2949 0.5134 0.048 Uiso calc R 1 . .
C C13 -0.01099(15) 0.4883(6) 0.6068(3) 0.0371(8) Uani d . 1 . .
H H13 -0.0275 0.5894 0.5537 0.045 Uiso calc R 1 . .
C C14 -0.07084(13) 0.7263(6) 0.7391(3) 0.0315(7) Uani d . 1 . .

loop_
_atom_site_aniso_label
_atom_site_aniso_U_11
_atom_site_aniso_U_22
_atom_site_aniso_U_33
_atom_site_aniso_U_12
_atom_site_aniso_U_13
_atom_site_aniso_U_23
Br1 0.03529(19) 0.04090(18) 0.0425(2) 0.00405(15) 0.00077(17) -0.0027(2)
O1 0.0561(17) 0.0506(15) 0.0252(12) 0.0258(13) 0.0033(11) 0.0052(11)
O2 0.0373(13) 0.0412(13) 0.0265(13) 0.0111(9) 0.0002(10) 0.0058(10)
N1 0.049(2) 0.069(2) 0.0351(19) 0.0173(16) -0.0101(17) 0.0089(16)
C1 0.0271(15) 0.0389(15) 0.0246(15) 0.0026(13) -0.0001(16) 0.0062(15)
C2 0.0250(18) 0.0351(18) 0.0264(17) -0.0012(14) -0.0023(13) 0.0040(14)
C3 0.0254(17) 0.0300(16) 0.027(2) 0.0002(13) 0.0000(13) 0.0040(13)
C4 0.0293(19) 0.0360(19) 0.036(2) 0.0029(15) -0.0073(14) 0.0071(16)
C5 0.044(2) 0.060(2) 0.0246(17) 0.0105(19) -0.0050(16) -0.0015(17)
C6 0.039(2) 0.051(2) 0.034(2) 0.0133(16) 0.0008(16) 0.0011(16)
C7 0.032(2) 0.0305(17) 0.0310(19) -0.0003(14) 0.0025(15) 0.0055(15)
Br2 0.03815(19) 0.03913(17) 0.03487(17) 0.00381(15) -0.00324(17) 0.0049(2)
O3 0.0484(16) 0.0458(15) 0.0381(14) 0.0211(12) -0.0097(12) -0.0080(12)
O4 0.0403(16) 0.0471(15) 0.0326(13) 0.0124(12) -0.0019(11) -0.0078(11)
N2 0.053(2) 0.054(2) 0.0327(18) 0.0179(16) 0.0056(16) -0.0052(16)
C8 0.0292(17) 0.0257(15) 0.0303(17) 0.0030(13) -0.0028(14) -0.0054(13)
C9 0.0309(18) 0.0323(16) 0.0212(16) -0.0029(14) 0.0027(12) -0.0047(12)
C10 0.0310(16) 0.0269(14) 0.0278(16) -0.0003(12) -0.0057(15) 0.0013(16)
C11 0.0285(17) 0.0335(17) 0.0296(17) 0.0008(14) -0.0003(14) -0.0041(15)
C12 0.044(2) 0.055(2) 0.0206(17) 0.0048(17) 0.0046(15) -0.0024(15)
C13 0.046(2) 0.0403(17) 0.0254(19) 0.0058(16) -0.0058(15) 0.0011(14)
C14 0.0302(17) 0.0287(16) 0.035(2) 0.0012(12) -0.0015(16) -0.0019(14)

loop_
_atom_type_symbol
_atom_type_description
_atom_type_scat_dispersion_real
_atom_type_scat_dispersion_imag
_atom_type_scat_source
O O 0.0106 0.0060 'International Tables Vol C Tables 4.2.6.8 and 6.1.1.4'
N N 0.0061 0.0033 'International Tables Vol C Tables 4.2.6.8 and 6.1.1.4'
Br Br -0.2901 2.4595 'International Tables Vol C Tables 4.2.6.8 and 6.1.1.4'
H H 0.0000 0.0000 'International Tables Vol C Tables 4.2.6.8 and 6.1.1.4'
C C 0.0033 0.0016 'International Tables Vol C Tables 4.2.6.8 and 6.1.1.4'

loop_
_geom_angle_atom_site_label_1
_geom_angle_atom_site_label_2
_geom_angle_atom_site_label_3
_geom_angle_site_symmetry_1
_geom_angle_site_symmetry_3
_geom_angle
_geom_angle_publ_flag
C7 O1 H1 . . 109.5 ?
C4 N1 H1A . . 116(2) ?
C4 N1 H1B . . 117(3) ?
H1A N1 H1B . . 118(4) ?
C2 C1 C6 . . 118.5(3) ?
C2 C1 C7 . . 120.7(3) ?
C6 C1 C7 . . 120.7(3) ?
C1 C2 C3 . . 120.2(3) ?
C1 C2 H2 . . 119.9 ?
C3 C2 H2 . . 119.9 ?
C2 C3 C4 . . 121.5(3) ?
C2 C3 Br1 . . 119.5(2) ?
C4 C3 Br1 . . 119.0(2) ?
N1 C4 C5 . . 121.3(3) ?
N1 C4 C3 . . 121.6(3) ?
C5 C4 C3 . . 117.1(3) ?
C6 C5 C4 . . 121.8(3) ?
C6 C5 H5 . . 119.1 ?
C4 C5 H5 . . 119.1 ?
C5 C6 C1 . . 120.8(3) ?
C5 C6 H6 . . 119.6 ?
C1 C6 H6 . . 119.6 ?
O2 C7 O1 . . 121.8(3) ?
O2 C7 C1 . . 123.4(3) ?
O1 C7 C1 . . 114.7(3) ?
C14 O3 H3 . . 109.5 ?
C11 N2 H2A . . 123(2) ?
C11 N2 H2B . . 126(3) ?
H2A N2 H2B . . 109(4) ?
C13 C8 C9 . . 117.8(3) ?
C13 C8 C14 . . 123.5(3) ?
C9 C8 C14 . . 118.7(3) ?
C10 C9 C8 . . 120.5(3) ?
C10 C9 H9 . . 119.7 ?
C8 C9 H9 . . 119.7 ?
C9 C10 C11 . . 122.1(3) ?
C9 C10 Br2 . . 118.6(2) ?
C11 C10 Br2 . . 119.4(2) ?
N2 C11 C10 . . 122.5(3) ?
N2 C11 C12 . . 120.9(3) ?
C10 C11 C12 . . 116.6(3) ?
C13 C12 C11 . . 121.0(3) ?
C13 C12 H12 . . 119.5 ?
C11 C12 H12 . . 119.5 ?
C12 C13 C8 . . 122.0(3) ?
C12 C13 H13 . . 119.0 ?
C8 C13 H13 . . 119.0 ?
O4 C14 O3 . . 122.9(3) ?
O4 C14 C8 . . 121.0(3) ?
O3 C14 C8 . . 116.1(3) ?

loop_
_geom_bond_atom_site_label_1
_geom_bond_atom_site_label_2
_geom_bond_site_symmetry_2
_geom_bond_distance
_geom_bond_publ_flag
Br1 C3 . 1.888(3) ?
O1 C7 . 1.312(4) ?
O1 H1 . 0.8200 ?
O2 C7 . 1.234(3) ?
N1 C4 . 1.376(4) ?
N1 H1A . 0.92(4) ?
N1 H1B . 0.83(4) ?
C1 C2 . 1.376(5) ?
C1 C6 . 1.402(5) ?
C1 C7 . 1.462(5) ?
C2 C3 . 1.382(4) ?
C2 H2 . 0.9300 ?
C3 C4 . 1.407(4) ?
C4 C5 . 1.377(5) ?
C5 C6 . 1.365(5) ?
C5 H5 . 0.9300 ?
C6 H6 . 0.9300 ?
Br2 C10 . 1.899(3) ?
O3 C14 . 1.316(4) ?
O3 H3 . 0.8200 ?
O4 C14 . 1.230(3) ?
N2 C11 . 1.347(5) ?
N2 H2A . 0.99(4) ?
N2 H2B . 0.79(4) ?
C8 C13 . 1.390(5) ?
C8 C9 . 1.397(4) ?
C8 C14 . 1.465(4) ?
C9 C10 . 1.373(4) ?
C9 H9 . 0.9300 ?
C10 C11 . 1.400(5) ?
C11 C12 . 1.413(5) ?
C12 C13 . 1.360(5) ?
C12 H12 . 0.9300 ?
C13 H13 . 0.9300 ?

loop_
_geom_hbond_atom_site_label_D
_geom_hbond_atom_site_label_H
_geom_hbond_atom_site_label_A
_geom_hbond_site_symmetry_A
_geom_hbond_distance_DH
_geom_hbond_distance_HA
_geom_hbond_distance_DA
_geom_hbond_angle_DHA
_geom_hbond_publ_flag
O1 H1 O4 2_574 0.8200 1.7600 2.564(3) 165.00 yes
N1 H1A Br1 . 0.92(4) 2.63(4) 3.081(4) 111(3) yes
N1 H1B O2 3_545 0.83(5) 2.57(5) 3.313(4) 149(4) yes
N2 H2A Br2 . 0.99(4) 2.68(4) 3.099(4) 106(2) yes
N2 H2A Br1 3_545 0.99(4) 2.69(4) 3.630(4) 158(3) yes
N2 H2B O1 1_545 0.79(5) 2.43(5) 3.216(4) 179(6) yes
O3 H3 O2 2_575 0.8200 1.9000 2.723(3) 178.00 yes
C5 H5 O2 3_545 0.9300 2.5900 3.407(4) 147.00 yes
C12 H12 O4 2_564 0.9300 2.5400 3.470(4) 174.00 yes

loop_
_geom_torsion_atom_site_label_1
_geom_torsion_atom_site_label_2
_geom_torsion_atom_site_label_3
_geom_torsion_atom_site_label_4
_geom_torsion_site_symmetry_1
_geom_torsion_site_symmetry_2
_geom_torsion_site_symmetry_3
_geom_torsion_site_symmetry_4
_geom_torsion
_geom_torsion_publ_flag
C6 C1 C2 C3 . . . . -0.4(4) ?
C7 C1 C2 C3 . . . . 176.3(3) ?
C1 C2 C3 C4 . . . . -0.9(5) ?
C1 C2 C3 Br1 . . . . -179.5(2) ?
C2 C3 C4 N1 . . . . -176.1(3) ?
Br1 C3 C4 N1 . . . . 2.5(5) ?
C2 C3 C4 C5 . . . . 2.7(5) ?
Br1 C3 C4 C5 . . . . -178.7(3) ?
N1 C4 C5 C6 . . . . 175.6(4) ?
C3 C4 C5 C6 . . . . -3.2(6) ?
C4 C5 C6 C1 . . . . 2.0(6) ?
C2 C1 C6 C5 . . . . -0.1(5) ?
C7 C1 C6 C5 . . . . -176.8(3) ?
C2 C1 C7 O2 . . . . -3.7(5) ?
C6 C1 C7 O2 . . . . 172.9(3) ?
C2 C1 C7 O1 . . . . 178.0(3) ?
C6 C1 C7 O1 . . . . -5.3(5) ?
C13 C8 C9 C10 . . . . 1.7(5) ?
C14 C8 C9 C10 . . . . -176.0(3) ?
C8 C9 C10 C11 . . . . -0.7(5) ?
C8 C9 C10 Br2 . . . . 179.7(2) ?
C9 C10 C11 N2 . . . . 177.3(3) ?
Br2 C10 C11 N2 . . . . -3.1(4) ?
C9 C10 C11 C12 . . . . -0.2(5) ?
Br2 C10 C11 C12 . . . . 179.4(2) ?
N2 C11 C12 C13 . . . . -177.4(3) ?
C10 C11 C12 C13 . . . . 0.1(5) ?
C11 C12 C13 C8 . . . . 1.0(6) ?
C9 C8 C13 C12 . . . . -1.8(5) ?
C14 C8 C13 C12 . . . . 175.7(3) ?
C13 C8 C14 O4 . . . . -172.8(3) ?
C9 C8 C14 O4 . . . . 4.7(5) ?
C13 C8 C14 O3 . . . . 5.7(5) ?
C9 C8 C14 O3 . . . . -176.8(3) ?
